data_4507411
loop_
_publ_author_name
'Elacqua, Elizabeth'
'Bu\<car, Dejan-Kre\<simir'
'Henry, Rodger F.'
'Zhang, Geoff G. Z.'
'MacGillivray, Leonard R.'

_publ_contact_author 'Leonard R. MacGillivray'
_publ_section_title
;
 Supramolecular Complexes of Sulfadiazine and Pyridines: Reconfigurable
 Exteriors and Chameleon-like Behavior of Tautomers at the
 Co-Crystal--Salt Boundary
;
_journal_issue 1
_journal_name_full 'Crystal Growth &amp; Design'
_journal_page_first 393
_journal_paper_doi 10.1021/cg301745x
_journal_volume 13
_journal_year 2013
_chemical_formula_moiety 'C10 H9 N4 O2 S 1-, C9 H14 N3 1+'
_chemical_formula_sum 'C19 H23 N7 O2 S'
_chemical_formula_weight 413.50
_chemical_name_common '4-(pyridinium-4-yl)piperazine sulfadiazinide'
_chemical_name_systematic
; 
 ? 
;
_space_group_IT_number 14
_symmetry_cell_setting monoclinic
_symmetry_space_group_name_Hall '-P 2yn'
_symmetry_space_group_name_H-M 'P 1 21/n 1'
_atom_sites_solution_hydrogens geom
_atom_sites_solution_primary direct
_atom_sites_solution_secondary difmap
_audit_creation_method SHELXL-97
_cell_angle_alpha 90.00
_cell_angle_beta 105.497(4)
_cell_angle_gamma 90.00
_cell_formula_units_Z 4
_cell_length_a 9.3362(13)
_cell_length_b 15.684(2)
_cell_length_c 13.6864(18)
_cell_measurement_reflns_used 8914
_cell_measurement_temperature 100(2)
_cell_measurement_theta_max 28.386
_cell_measurement_theta_min 2.5995
_cell_volume 1931.2(4)
_computing_cell_refinement 'Apex2 v2.1-4 (Bruker, 2007)'
_computing_data_collection 'Apex2 v2.1-4 (Bruker, 2007)'
_computing_data_reduction 'Apex2 v2.1-4 (Bruker, 2007)'
_computing_molecular_graphics 'ORTEP-3 for Windows v2.01'
_computing_publication_material 'SHELXL-97 (Sheldrick, 2008)'
_computing_structure_refinement 'SHELXL-97 (Sheldrick, 2008)'
_computing_structure_solution 'SHELXS-97 (Sheldrick, 2008)'
_diffrn_ambient_temperature 100(2)
_diffrn_measured_fraction_theta_full 0.945
_diffrn_measured_fraction_theta_max 0.945
_diffrn_measurement_device_type CCD
_diffrn_measurement_method 'omega scan'
_diffrn_radiation_monochromator graphite
_diffrn_radiation_source 'fine-focus sealed tube'
_diffrn_radiation_type MoK\a
_diffrn_radiation_wavelength 0.71073
_diffrn_reflns_av_R_equivalents 0.0286
_diffrn_reflns_av_sigmaI/netI 0.0229
_diffrn_reflns_limit_h_max 12
_diffrn_reflns_limit_h_min -12
_diffrn_reflns_limit_k_max 20
_diffrn_reflns_limit_k_min -21
_diffrn_reflns_limit_l_max 18
_diffrn_reflns_limit_l_min -18
_diffrn_reflns_number 22718
_diffrn_reflns_theta_full 28.69
_diffrn_reflns_theta_max 28.69
_diffrn_reflns_theta_min 2.02
_exptl_absorpt_coefficient_mu 0.200
_exptl_absorpt_correction_T_max 0.9802
_exptl_absorpt_correction_T_min 0.9242
_exptl_absorpt_correction_type multi-scan
_exptl_crystal_colour colourless
_exptl_crystal_density_diffrn 1.422
_exptl_crystal_density_meas ?
_exptl_crystal_density_method 'not measured'
_exptl_crystal_description rod
_exptl_crystal_F_000 872
_exptl_crystal_size_max 0.40
_exptl_crystal_size_mid 0.20
_exptl_crystal_size_min 0.10
_refine_diff_density_max 0.458
_refine_diff_density_min -0.321
_refine_diff_density_rms 0.061
_refine_ls_extinction_method none
_refine_ls_goodness_of_fit_ref 0.867
_refine_ls_hydrogen_treatment mixed
_refine_ls_matrix_type full
_refine_ls_number_parameters 278
_refine_ls_number_reflns 4714
_refine_ls_number_restraints 0
_refine_ls_restrained_S_all 0.867
_refine_ls_R_factor_all 0.0421
_refine_ls_R_factor_gt 0.0354
_refine_ls_shift/su_max 0.000
_refine_ls_shift/su_mean 0.000
_refine_ls_structure_factor_coef Fsqd
_refine_ls_weighting_details 'calc w=1/[\s^2^(Fo^2^)+(0.1000P)^2^+0.8016P] where P=(Fo^2^+2Fc^2^)/3'
_refine_ls_weighting_scheme calc
_refine_ls_wR_factor_gt 0.1088
_refine_ls_wR_factor_ref 0.1208
_reflns_number_gt 4107
_reflns_number_total 4714
_reflns_threshold_expression I>2sigma(I)
_cod_data_source_file cg301745x_si_002.cif
_cod_data_source_block (SDZ)(4-pypip)
_cod_depositor_comments
;
The following automatic conversions were performed:

'_exptl_crystal_density_meas' value 'none' was changed to '?' - the
value is perceived as not measured.

Automatic conversion script
Id: cif_fix_values 3008 2015-01-20 13:52:24Z robertas 
;
_cod_original_cell_volume 1931.2(5)
_cod_original_sg_symbol_H-M P21/n
_cod_database_code 4507411

loop_
_symmetry_equiv_pos_as_xyz
'x, y, z'
'-x+1/2, y+1/2, -z+1/2'
'-x, -y, -z'
'x-1/2, -y-1/2, z-1/2'

loop_
_atom_site_label
_atom_site_type_symbol
_atom_site_fract_x
_atom_site_fract_y
_atom_site_fract_z
_atom_site_U_iso_or_equiv
_atom_site_adp_type
_atom_site_occupancy
_atom_site_symmetry_multiplicity
_atom_site_calc_flag
_atom_site_refinement_flags
S1 S -0.19488(3) 0.175075(19) 0.20693(2) 0.01254(11) Uani 1 1 d .
O1 O -0.28571(10) 0.23944(6) 0.14292(7) 0.0166(2) Uani 1 1 d .
O2 O -0.15443(11) 0.19347(6) 0.31507(7) 0.0197(2) Uani 1 1 d .
N1 N -0.52887(13) -0.15016(8) 0.12696(10) 0.0193(3) Uani 1 1 d .
H1N H -0.479(2) -0.1961(13) 0.1401(14) 0.022(4) Uiso 1 1 d .
H2N H -0.601(2) -0.1510(12) 0.0730(15) 0.025(5) Uiso 1 1 d .
N2 N -0.04076(12) 0.15810(7) 0.18185(8) 0.0141(2) Uani 1 1 d .
N3 N 0.11031(12) 0.13358(7) 0.07844(9) 0.0170(2) Uani 1 1 d .
N4 N -0.15332(12) 0.11923(7) 0.01029(8) 0.0146(2) Uani 1 1 d .
C1 C -0.45505(14) -0.07388(8) 0.15090(10) 0.0139(2) Uani 1 1 d .
C2 C -0.31235(14) -0.07071(8) 0.21825(10) 0.0147(3) Uani 1 1 d .
H2 H -0.2698 -0.1201 0.2511 0.018 Uiso 1 1 calc R
C3 C -0.23449(14) 0.00534(8) 0.23623(10) 0.0142(3) Uani 1 1 d .
H3 H -0.1392 0.0066 0.2799 0.017 Uiso 1 1 calc R
C4 C -0.29874(14) 0.08022(8) 0.18903(9) 0.0126(2) Uani 1 1 d .
C5 C -0.44352(14) 0.07886(8) 0.12690(9) 0.0143(3) Uani 1 1 d .
H5 H -0.4879 0.1291 0.0975 0.017 Uiso 1 1 calc R
C6 C -0.52160(14) 0.00291(8) 0.10871(10) 0.0150(3) Uani 1 1 d .
H6 H -0.6190 0.0026 0.0682 0.018 Uiso 1 1 calc R
C7 C -0.03121(14) 0.13628(8) 0.08662(9) 0.0124(2) Uani 1 1 d .
C8 C 0.12771(15) 0.11442(9) -0.01224(11) 0.0191(3) Uani 1 1 d .
H8 H 0.2235 0.1139 -0.0204 0.023 Uiso 1 1 calc R
C9 C 0.01046(16) 0.09517(9) -0.09520(10) 0.0192(3) Uani 1 1 d .
H9 H 0.0245 0.0812 -0.1580 0.023 Uiso 1 1 calc R
C10 C -0.12821(15) 0.09814(9) -0.07840(10) 0.0171(3) Uani 1 1 d .
H10 H -0.2097 0.0846 -0.1321 0.020 Uiso 1 1 calc R
N5 N 0.22214(13) 0.14250(7) 0.33485(9) 0.0168(2) Uani 1 1 d .
H5N H 0.137(2) 0.1481(13) 0.2910(16) 0.029(5) Uiso 1 1 d .
N6 N 0.64303(12) 0.12039(8) 0.53377(9) 0.0186(2) Uani 1 1 d .
N7 N 0.94289(14) 0.14207(8) 0.65245(10) 0.0216(3) Uani 1 1 d .
H7N H 1.025(2) 0.1703(12) 0.6702(15) 0.027(5) Uiso 1 1 d .
C11 C 0.24699(15) 0.16796(8) 0.43181(10) 0.0163(3) Uani 1 1 d .
H11 H 0.1693 0.1920 0.4529 0.020 Uiso 1 1 calc R
C12 C 0.38297(15) 0.15959(8) 0.50031(10) 0.0158(3) Uani 1 1 d .
H12 H 0.3956 0.1768 0.5671 0.019 Uiso 1 1 calc R
C13 C 0.50545(14) 0.12469(8) 0.47013(10) 0.0154(3) Uani 1 1 d .
C14 C 0.47239(15) 0.09552(9) 0.36794(10) 0.0189(3) Uani 1 1 d .
H14 H 0.5460 0.0691 0.3445 0.023 Uiso 1 1 calc R
C15 C 0.33393(15) 0.10594(9) 0.30416(10) 0.0193(3) Uani 1 1 d .
H15 H 0.3157 0.0873 0.2374 0.023 Uiso 1 1 calc R
C16 C 0.67718(16) 0.14546(10) 0.64113(10) 0.0209(3) Uani 1 1 d .
H16A H 0.6832 0.0950 0.6829 0.025 Uiso 1 1 calc R
H16B H 0.5980 0.1813 0.6518 0.025 Uiso 1 1 calc R
C17 C 0.82345(16) 0.19359(9) 0.67239(11) 0.0218(3) Uani 1 1 d .
H17A H 0.8148 0.2466 0.6348 0.026 Uiso 1 1 calc R
H17B H 0.8467 0.2072 0.7440 0.026 Uiso 1 1 calc R
C18 C 0.90964(15) 0.12649(11) 0.54374(11) 0.0250(3) Uani 1 1 d .
H18A H 0.9907 0.0950 0.5287 0.030 Uiso 1 1 calc R
H18B H 0.8995 0.1804 0.5078 0.030 Uiso 1 1 calc R
C19 C 0.76693(15) 0.07597(10) 0.50858(11) 0.0223(3) Uani 1 1 d .
H19A H 0.7438 0.0676 0.4358 0.027 Uiso 1 1 calc R
H19B H 0.7801 0.0203 0.5407 0.027 Uiso 1 1 calc R

loop_
_atom_site_aniso_label
_atom_site_aniso_U_11
_atom_site_aniso_U_22
_atom_site_aniso_U_33
_atom_site_aniso_U_23
_atom_site_aniso_U_13
_atom_site_aniso_U_12
S1 0.01439(17) 0.01241(17) 0.01128(17) -0.00124(10) 0.00421(12) -0.00184(10)
O1 0.0181(5) 0.0133(4) 0.0195(5) 0.0017(3) 0.0069(4) 0.0012(3)
O2 0.0269(5) 0.0202(5) 0.0131(5) -0.0043(4) 0.0070(4) -0.0073(4)
N1 0.0141(5) 0.0129(6) 0.0274(7) 0.0005(5) -0.0009(5) -0.0004(4)
N2 0.0122(5) 0.0173(5) 0.0123(5) -0.0010(4) 0.0022(4) -0.0017(4)
N3 0.0128(5) 0.0211(6) 0.0165(5) 0.0020(4) 0.0031(4) 0.0001(4)
N4 0.0126(5) 0.0176(5) 0.0128(5) -0.0006(4) 0.0019(4) -0.0010(4)
C1 0.0135(6) 0.0138(6) 0.0148(6) -0.0004(4) 0.0048(5) -0.0003(4)
C2 0.0136(6) 0.0128(6) 0.0175(6) 0.0027(5) 0.0036(5) 0.0020(4)
C3 0.0118(6) 0.0165(6) 0.0136(6) 0.0002(4) 0.0022(4) 0.0013(4)
C4 0.0137(6) 0.0128(6) 0.0124(6) -0.0013(4) 0.0055(4) -0.0019(4)
C5 0.0149(6) 0.0140(6) 0.0141(6) 0.0008(4) 0.0042(5) 0.0015(5)
C6 0.0108(6) 0.0170(6) 0.0160(6) 0.0008(5) 0.0016(5) 0.0011(5)
C7 0.0124(6) 0.0118(6) 0.0122(6) 0.0013(4) 0.0021(4) -0.0002(4)
C8 0.0132(6) 0.0248(7) 0.0202(7) 0.0033(5) 0.0062(5) 0.0035(5)
C9 0.0201(6) 0.0241(7) 0.0144(6) 0.0007(5) 0.0062(5) 0.0035(5)
C10 0.0162(6) 0.0211(6) 0.0124(6) -0.0015(5) 0.0014(5) -0.0009(5)
N5 0.0137(5) 0.0193(6) 0.0151(5) 0.0012(4) 0.0001(4) 0.0008(4)
N6 0.0130(5) 0.0282(6) 0.0138(5) -0.0035(4) 0.0024(4) 0.0026(4)
N7 0.0138(5) 0.0262(6) 0.0215(6) 0.0026(5) -0.0008(4) -0.0012(5)
C11 0.0144(6) 0.0153(6) 0.0197(7) 0.0002(5) 0.0055(5) 0.0023(5)
C12 0.0158(6) 0.0173(6) 0.0143(6) -0.0029(5) 0.0041(5) 0.0002(5)
C13 0.0140(6) 0.0170(6) 0.0146(6) 0.0005(5) 0.0029(5) 0.0001(5)
C14 0.0154(6) 0.0265(7) 0.0145(6) -0.0018(5) 0.0032(5) 0.0037(5)
C15 0.0185(7) 0.0254(7) 0.0132(6) -0.0013(5) 0.0025(5) 0.0014(5)
C16 0.0171(6) 0.0298(7) 0.0142(6) -0.0043(5) 0.0012(5) 0.0015(5)
C17 0.0207(7) 0.0189(7) 0.0206(7) 0.0000(5) -0.0034(5) 0.0011(5)
C18 0.0154(7) 0.0391(9) 0.0200(7) 0.0069(6) 0.0038(5) 0.0016(6)
C19 0.0147(6) 0.0338(8) 0.0172(6) -0.0059(6) 0.0023(5) 0.0050(5)

loop_
_atom_type_symbol
_atom_type_description
_atom_type_scat_dispersion_real
_atom_type_scat_dispersion_imag
_atom_type_scat_source
C C 0.0033 0.0016 'International Tables Vol C Tables 4.2.6.8 and 6.1.1.4'
H H 0.0000 0.0000 'International Tables Vol C Tables 4.2.6.8 and 6.1.1.4'
N N 0.0061 0.0033 'International Tables Vol C Tables 4.2.6.8 and 6.1.1.4'
O O 0.0106 0.0060 'International Tables Vol C Tables 4.2.6.8 and 6.1.1.4'
S S 0.1246 0.1234 'International Tables Vol C Tables 4.2.6.8 and 6.1.1.4'

loop_
_geom_angle_atom_site_label_1
_geom_angle_atom_site_label_2
_geom_angle_atom_site_label_3
_geom_angle
O1 S1 O2 115.26(6)
O1 S1 N2 113.75(6)
O2 S1 N2 104.43(6)
O1 S1 C4 107.04(6)
O2 S1 C4 107.05(6)
N2 S1 C4 109.03(6)
C1 N1 H1N 118.2(12)
C1 N1 H2N 116.5(13)
H1N N1 H2N 115.5(17)
C7 N2 S1 122.63(9)
C8 N3 C7 116.69(11)
C10 N4 C7 115.74(11)
N1 C1 C2 120.94(12)
N1 C1 C6 120.57(12)
C2 C1 C6 118.49(11)
C3 C2 C1 120.55(12)
C3 C2 H2 119.7
C1 C2 H2 119.7
C2 C3 C4 120.15(11)
C2 C3 H3 119.9
C4 C3 H3 119.9
C5 C4 C3 119.80(11)
C5 C4 S1 120.53(10)
C3 C4 S1 119.67(10)
C6 C5 C4 120.13(12)
C6 C5 H5 119.9
C4 C5 H5 119.9
C5 C6 C1 120.63(12)
C5 C6 H6 119.7
C1 C6 H6 119.7
N4 C7 N3 124.70(12)
N4 C7 N2 121.85(11)
N3 C7 N2 113.45(11)
N3 C8 C9 123.27(12)
N3 C8 H8 118.4
C9 C8 H8 118.4
C10 C9 C8 115.42(12)
C10 C9 H9 122.3
C8 C9 H9 122.3
N4 C10 C9 124.14(12)
N4 C10 H10 117.9
C9 C10 H10 117.9
C11 N5 C15 119.23(12)
C11 N5 H5N 122.6(13)
C15 N5 H5N 118.2(13)
C13 N6 C19 123.14(11)
C13 N6 C16 123.16(11)
C19 N6 C16 112.79(11)
C18 N7 C17 108.58(11)
C18 N7 H7N 107.7(13)
C17 N7 H7N 109.4(13)
N5 C11 C12 122.09(12)
N5 C11 H11 119.0
C12 C11 H11 119.0
C11 C12 C13 120.52(12)
C11 C12 H12 119.7
C13 C12 H12 119.7
N6 C13 C14 122.53(12)
N6 C13 C12 122.15(12)
C14 C13 C12 115.33(12)
C15 C14 C13 120.66(12)
C15 C14 H14 119.7
C13 C14 H14 119.7
N5 C15 C14 122.05(12)
N5 C15 H15 119.0
C14 C15 H15 119.0
N6 C16 C17 110.66(12)
N6 C16 H16A 109.5
C17 C16 H16A 109.5
N6 C16 H16B 109.5
C17 C16 H16B 109.5
H16A C16 H16B 108.1
N7 C17 C16 110.26(12)
N7 C17 H17A 109.6
C16 C17 H17A 109.6
N7 C17 H17B 109.6
C16 C17 H17B 109.6
H17A C17 H17B 108.1
N7 C18 C19 109.98(12)
N7 C18 H18A 109.7
C19 C18 H18A 109.7
N7 C18 H18B 109.7
C19 C18 H18B 109.7
H18A C18 H18B 108.2
N6 C19 C18 111.02(12)
N6 C19 H19A 109.4
C18 C19 H19A 109.4
N6 C19 H19B 109.4
C18 C19 H19B 109.4
H19A C19 H19B 108.0

loop_
_geom_bond_atom_site_label_1
_geom_bond_atom_site_label_2
_geom_bond_distance
S1 O1 1.4521(10)
S1 O2 1.4553(10)
S1 N2 1.5884(11)
S1 C4 1.7569(13)
N1 C1 1.3760(17)
N1 H1N 0.85(2)
N1 H2N 0.86(2)
N2 C7 1.3733(16)
N3 C8 1.3284(18)
N3 C7 1.3561(16)
N4 C10 1.3379(17)
N4 C7 1.3514(16)
C1 C2 1.4038(18)
C1 C6 1.4064(18)
C2 C3 1.3842(18)
C2 H2 0.9300
C3 C4 1.3962(17)
C3 H3 0.9300
C4 C5 1.3916(17)
C5 C6 1.3840(18)
C5 H5 0.9300
C6 H6 0.9300
C8 C9 1.3837(19)
C8 H8 0.9300
C9 C10 1.3749(19)
C9 H9 0.9300
C10 H10 0.9300
N5 C11 1.3452(18)
N5 C15 1.3522(18)
N5 H5N 0.86(2)
N6 C13 1.3474(17)
N6 C19 1.4682(17)
N6 C16 1.4713(17)
N7 C18 1.4570(19)
N7 C17 1.4606(19)
N7 H7N 0.86(2)
C11 C12 1.3682(19)
C11 H11 0.9300
C12 C13 1.4249(18)
C12 H12 0.9300
C13 C14 1.4247(18)
C14 C15 1.3626(19)
C14 H14 0.9300
C15 H15 0.9300
C16 C17 1.519(2)
C16 H16A 0.9700
C16 H16B 0.9700
C17 H17A 0.9700
C17 H17B 0.9700
C18 C19 1.514(2)
C18 H18A 0.9700
C18 H18B 0.9700
C19 H19A 0.9700
C19 H19B 0.9700

loop_
_geom_hbond_atom_site_label_D
_geom_hbond_atom_site_label_H
_geom_hbond_atom_site_label_A
_geom_hbond_distance_DH
_geom_hbond_distance_HA
_geom_hbond_distance_DA
_geom_hbond_angle_DHA
_geom_hbond_site_symmetry_A
N7 H7N O1 0.86(2) 2.37(2) 3.1730(16) 155.0(18) 4_766
N5 H5N N2 0.86(2) 1.92(2) 2.7791(16) 173.4(19) .
N1 H2N N4 0.86(2) 2.33(2) 3.0968(16) 149.7(17) 3_455
N1 H1N O2 0.85(2) 2.13(2) 2.9744(16) 175.3(17) 2_445

loop_
_geom_torsion_atom_site_label_1
_geom_torsion_atom_site_label_2
_geom_torsion_atom_site_label_3
_geom_torsion_atom_site_label_4
_geom_torsion
O1 S1 N2 C7 -55.10(12)
O2 S1 N2 C7 178.41(10)
C4 S1 N2 C7 64.26(12)
N1 C1 C2 C3 175.28(12)
C6 C1 C2 C3 -5.10(19)
C1 C2 C3 C4 1.39(19)
C2 C3 C4 C5 2.49(19)
C2 C3 C4 S1 -176.45(10)
O1 S1 C4 C5 -3.35(12)
O2 S1 C4 C5 120.77(11)
N2 S1 C4 C5 -126.81(10)
O1 S1 C4 C3 175.58(10)
O2 S1 C4 C3 -60.30(11)
N2 S1 C4 C3 52.12(11)
C3 C4 C5 C6 -2.54(18)
S1 C4 C5 C6 176.39(10)
C4 C5 C6 C1 -1.28(19)
N1 C1 C6 C5 -175.32(12)
C2 C1 C6 C5 5.05(19)
C10 N4 C7 N3 0.23(19)
C10 N4 C7 N2 -179.48(12)
C8 N3 C7 N4 1.48(19)
C8 N3 C7 N2 -178.78(12)
S1 N2 C7 N4 -6.97(17)
S1 N2 C7 N3 173.28(9)
C7 N3 C8 C9 -2.0(2)
N3 C8 C9 C10 0.8(2)
C7 N4 C10 C9 -1.6(2)
C8 C9 C10 N4 1.1(2)
C15 N5 C11 C12 1.3(2)
N5 C11 C12 C13 1.3(2)
C19 N6 C13 C14 -7.9(2)
C16 N6 C13 C14 -176.22(13)
C19 N6 C13 C12 172.69(13)
C16 N6 C13 C12 4.4(2)
C11 C12 C13 N6 175.77(13)
C11 C12 C13 C14 -3.66(19)
N6 C13 C14 C15 -175.81(13)
C12 C13 C14 C15 3.6(2)
C11 N5 C15 C14 -1.3(2)
C13 C14 C15 N5 -1.2(2)
C13 N6 C16 C17 -139.39(13)
C19 N6 C16 C17 51.23(16)
C18 N7 C17 C16 62.42(15)
N6 C16 C17 N7 -56.53(16)
C17 N7 C18 C19 -62.53(16)
C13 N6 C19 C18 138.94(14)
C16 N6 C19 C18 -51.67(16)
N7 C18 C19 N6 57.15(16)
